data_7701542
loop_
_publ_author_name
'Sch\"uler, Philipp'
'G\"orls, Helmar'
'Westerhausen, Matthias'
'Krieck, Sven'

_publ_section_title
;
 Bis(trimethylsilyl)amide complexes of s-block metals with bidentate ether
 and amine ligands.
;
_journal_issue 24
_journal_name_full 'Dalton transactions (Cambridge, England : 2003)'
_journal_page_first 8966
_journal_page_last 8975
_journal_paper_doi 10.1039/c9dt01426h
_journal_volume 48
_journal_year 2019
_chemical_formula_moiety 'C16 H44 N3 Na O2 Si2'
_chemical_formula_sum 'C16 H44 N3 Na O2 Si2'
_chemical_formula_weight 389.71
_space_group_IT_number 15
_space_group_name_Hall '-C 2yc'
_space_group_name_H-M_alt 'C 1 2/c 1'
_symmetry_cell_setting monoclinic
_symmetry_space_group_name_Hall '-C 2yc'
_symmetry_space_group_name_H-M 'C 1 2/c 1'
_atom_sites_solution_hydrogens geom
_atom_sites_solution_primary direct
_atom_sites_solution_secondary difmap
_audit_creation_method SHELXL-97
_audit_update_record
;
2019-04-01 deposited with the CCDC.	2019-05-10 downloaded from the CCDC.
;
_cell_angle_alpha 90
_cell_angle_beta 116.86(3)
_cell_angle_gamma 90
_cell_formula_units_Z 4
_cell_length_a 16.133(3)
_cell_length_b 10.266(2)
_cell_length_c 17.076(3)
_cell_measurement_reflns_used 8384
_cell_measurement_temperature 133(2)
_cell_measurement_theta_max 27.46
_cell_measurement_theta_min 2.44
_cell_volume 2523.0(11)
_computing_cell_refinement DENZO
_computing_data_collection COLLECT
_computing_data_reduction DENZO
_computing_molecular_graphics SHELXTL/PC
_computing_publication_material SHELXL-97
_computing_structure_refinement 'SHELXL-97 (Sheldrick, 2008)'
_computing_structure_solution 'SHELXS-97 (Sheldrick, 2008)'
_diffrn_ambient_temperature 133(2)
_diffrn_measured_fraction_theta_full 0.991
_diffrn_measured_fraction_theta_max 0.991
_diffrn_measurement_device_type KappaCCD
_diffrn_measurement_method 'phi- + omega-scan'
_diffrn_radiation_monochromator graphite
_diffrn_radiation_source 'fine-focus sealed tube'
_diffrn_radiation_type MoK\a
_diffrn_radiation_wavelength 0.71073
_diffrn_reflns_av_R_equivalents 0.0432
_diffrn_reflns_av_sigmaI/netI 0.0353
_diffrn_reflns_limit_h_max 20
_diffrn_reflns_limit_h_min -20
_diffrn_reflns_limit_k_max 13
_diffrn_reflns_limit_k_min -13
_diffrn_reflns_limit_l_max 22
_diffrn_reflns_limit_l_min -21
_diffrn_reflns_number 8384
_diffrn_reflns_theta_full 27.46
_diffrn_reflns_theta_max 27.46
_diffrn_reflns_theta_min 2.44
_exptl_absorpt_coefficient_mu 0.170
_exptl_absorpt_correction_T_max 0.7456
_exptl_absorpt_correction_T_min 0.6891
_exptl_absorpt_correction_type multi-scan
_exptl_absorpt_process_details 'SADABS, Bruker-AXS, 2002'
_exptl_crystal_colour colourless
_exptl_crystal_density_diffrn 1.026
_exptl_crystal_density_method 'not measured'
_exptl_crystal_description prism
_exptl_crystal_F_000 864
_exptl_crystal_size_max 0.122
_exptl_crystal_size_mid 0.108
_exptl_crystal_size_min 0.104
_refine_diff_density_max 0.512
_refine_diff_density_min -0.398
_refine_diff_density_rms 0.053
_refine_ls_extinction_method none
_refine_ls_goodness_of_fit_ref 1.061
_refine_ls_hydrogen_treatment constr
_refine_ls_matrix_type full
_refine_ls_number_parameters 153
_refine_ls_number_reflns 2865
_refine_ls_number_restraints 0
_refine_ls_restrained_S_all 1.061
_refine_ls_R_factor_all 0.0673
_refine_ls_R_factor_gt 0.0558
_refine_ls_shift/su_max 0.002
_refine_ls_shift/su_mean 0.000
_refine_ls_structure_factor_coef Fsqd
_refine_ls_weighting_details 'calc w=1/[\s^2^(Fo^2^)+(0.0576P)^2^+4.1526P] where P=(Fo^2^+2Fc^2^)/3'
_refine_ls_weighting_scheme calc
_refine_ls_wR_factor_gt 0.1375
_refine_ls_wR_factor_ref 0.1455
_reflns_number_gt 2415
_reflns_number_total 2865
_reflns_threshold_expression >2sigma(I)
_cod_data_source_file c9dt01426h2.cif
_cod_data_source_block FO6410
_cod_original_cell_volume 2523.1(9)
_cod_original_sg_symbol_H-M 'C 2/c'
_cod_database_code 7701542

loop_
_symmetry_equiv_pos_as_xyz
'x, y, z'
'-x, y, -z+1/2'
'x+1/2, y+1/2, z'
'-x+1/2, y+1/2, -z+1/2'
'-x, -y, -z'
'x, -y, z-1/2'
'-x+1/2, -y+1/2, -z'
'x+1/2, -y+1/2, z-1/2'

loop_
_atom_site_label
_atom_site_type_symbol
_atom_site_fract_x
_atom_site_fract_y
_atom_site_fract_z
_atom_site_U_iso_or_equiv
_atom_site_adp_type
_atom_site_occupancy
_atom_site_symmetry_multiplicity
_atom_site_calc_flag
_atom_site_refinement_flags
_atom_site_disorder_assembly
_atom_site_disorder_group
Si1 Si 0.56423(4) 0.81164(6) 0.70720(4) 0.03147(18) Uani 1 1 d . A .
Na1 Na 0.5000 0.51575(11) 0.7500 0.0295(3) Uani 1 2 d S . .
O1 O 0.52190(12) 0.3536(2) 0.65817(11) 0.0534(5) Uani 1 1 d . A .
N1 N 0.5000 0.7439(2) 0.7500 0.0280(5) Uani 1 2 d S . .
C1 C 0.63144(17) 0.6830(3) 0.68050(16) 0.0435(6) Uani 1 1 d . . .
H1A H 0.5882 0.6180 0.6411 0.065 Uiso 1 1 calc R A .
H1B H 0.6755 0.6404 0.7348 0.065 Uiso 1 1 calc R . .
H1C H 0.6655 0.7238 0.6518 0.065 Uiso 1 1 calc R . .
C2 C 0.4972(2) 0.9013(3) 0.60073(17) 0.0521(7) Uani 1 1 d . . .
H2A H 0.4620 0.9726 0.6098 0.078 Uiso 1 1 calc R A .
H2B H 0.4541 0.8411 0.5565 0.078 Uiso 1 1 calc R . .
H2C H 0.5405 0.9368 0.5804 0.078 Uiso 1 1 calc R . .
C3 C 0.6536(2) 0.9323(3) 0.78172(19) 0.0577(7) Uani 1 1 d . . .
H3A H 0.6222 1.0036 0.7959 0.087 Uiso 1 1 calc R A .
H3B H 0.6884 0.9675 0.7520 0.087 Uiso 1 1 calc R . .
H3C H 0.6965 0.8884 0.8359 0.087 Uiso 1 1 calc R . .
C5 C 0.4515(2) 0.3369(4) 0.57161(19) 0.0751(10) Uani 1 1 d . . .
H5A H 0.4576 0.2497 0.5499 0.090 Uiso 0.516(5) 1 calc PR A 1
H5B H 0.4587 0.4031 0.5330 0.090 Uiso 0.516(5) 1 calc PR A 1
H5C H 0.4144 0.2584 0.5683 0.090 Uiso 0.484(5) 1 calc PR A 2
H5D H 0.4797 0.3247 0.5312 0.090 Uiso 0.484(5) 1 calc PR A 2
N2 N 0.3557(10) 0.4753(16) 0.6078(9) 0.039(3) Uani 0.516(5) 1 d P A 1
C4 C 0.6126(17) 0.301(2) 0.675(2) 0.076(4) Uani 0.516(5) 1 d P A 1
H4A H 0.6572 0.3170 0.7361 0.114 Uiso 0.516(5) 1 calc PR A 1
H4B H 0.6342 0.3444 0.6361 0.114 Uiso 0.516(5) 1 calc PR A 1
H4C H 0.6072 0.2074 0.6631 0.114 Uiso 0.516(5) 1 calc PR A 1
C6 C 0.3614(4) 0.3490(6) 0.5677(3) 0.0552(16) Uani 0.516(5) 1 d P A 1
H6A H 0.3505 0.2762 0.5999 0.066 Uiso 0.516(5) 1 calc PR A 1
H6B H 0.3131 0.3455 0.5059 0.066 Uiso 0.516(5) 1 calc PR A 1
C7 C 0.3589(5) 0.5810(7) 0.5460(4) 0.070(2) Uani 0.516(5) 1 d P A 1
H7A H 0.4207 0.5826 0.5484 0.105 Uiso 0.516(5) 1 calc PR A 1
H7B H 0.3458 0.6659 0.5643 0.105 Uiso 0.516(5) 1 calc PR A 1
H7C H 0.3121 0.5623 0.4859 0.105 Uiso 0.516(5) 1 calc PR A 1
C8 C 0.2598(4) 0.4850(10) 0.5969(4) 0.072(2) Uani 0.516(5) 1 d P A 1
H8A H 0.2524 0.5671 0.6224 0.108 Uiso 0.516(5) 1 calc PR A 1
H8B H 0.2473 0.4117 0.6269 0.108 Uiso 0.516(5) 1 calc PR A 1
H8C H 0.2160 0.4826 0.5343 0.108 Uiso 0.516(5) 1 calc PR A 1
N2A N 0.3374(10) 0.4947(14) 0.5939(8) 0.0269(17) Uani 0.484(5) 1 d P A 2
C4A C 0.5892(18) 0.269(2) 0.679(2) 0.076(4) Uani 0.484(5) 1 d P A 2
H4AA H 0.6363 0.2845 0.7395 0.114 Uiso 0.484(5) 1 calc PR A 2
H4AB H 0.6174 0.2787 0.6392 0.114 Uiso 0.484(5) 1 calc PR A 2
H4AC H 0.5643 0.1808 0.6740 0.114 Uiso 0.484(5) 1 calc PR A 2
C6A C 0.3836(4) 0.4668(8) 0.5422(4) 0.065(2) Uani 0.484(5) 1 d P A 2
H6AA H 0.4217 0.5434 0.5440 0.078 Uiso 0.484(5) 1 calc PR A 2
H6AB H 0.3361 0.4553 0.4805 0.078 Uiso 0.484(5) 1 calc PR A 2
C7A C 0.2932(4) 0.6173(5) 0.5760(3) 0.0509(16) Uani 0.484(5) 1 d P A 2
H7AA H 0.2628 0.6303 0.6137 0.076 Uiso 0.484(5) 1 calc PR A 2
H7AB H 0.2466 0.6209 0.5143 0.076 Uiso 0.484(5) 1 calc PR A 2
H7AC H 0.3395 0.6860 0.5875 0.076 Uiso 0.484(5) 1 calc PR A 2
C8A C 0.2689(5) 0.3933(9) 0.5845(5) 0.073(2) Uani 0.484(5) 1 d P A 2
H8AA H 0.2992 0.3078 0.5969 0.109 Uiso 0.484(5) 1 calc PR A 2
H8AB H 0.2185 0.3944 0.5244 0.109 Uiso 0.484(5) 1 calc PR A 2
H8AC H 0.2436 0.4102 0.6259 0.109 Uiso 0.484(5) 1 calc PR A 2

loop_
_atom_site_aniso_label
_atom_site_aniso_U_11
_atom_site_aniso_U_22
_atom_site_aniso_U_33
_atom_site_aniso_U_23
_atom_site_aniso_U_13
_atom_site_aniso_U_12
Si1 0.0343(3) 0.0354(3) 0.0262(3) 0.0000(2) 0.0151(2) -0.0057(2)
Na1 0.0300(6) 0.0318(6) 0.0236(5) 0.000 0.0095(4) 0.000
O1 0.0417(10) 0.0768(13) 0.0406(9) -0.0194(9) 0.0176(8) -0.0022(9)
N1 0.0295(12) 0.0305(12) 0.0248(11) 0.000 0.0130(9) 0.000
C1 0.0412(12) 0.0574(15) 0.0401(12) -0.0026(11) 0.0256(11) -0.0010(11)
C2 0.0600(16) 0.0565(15) 0.0429(13) 0.0176(12) 0.0261(12) 0.0025(13)
C3 0.0587(16) 0.0647(17) 0.0533(15) -0.0158(14) 0.0284(13) -0.0303(14)
C5 0.067(2) 0.110(3) 0.0419(15) -0.0327(17) 0.0189(14) -0.0047(19)
N2 0.023(5) 0.048(5) 0.031(5) 0.015(3) -0.001(4) 0.008(3)
C4 0.070(11) 0.070(10) 0.074(3) -0.017(7) 0.020(6) 0.025(6)
C6 0.047(3) 0.072(4) 0.039(3) -0.022(2) 0.012(2) -0.028(3)
C7 0.062(4) 0.083(5) 0.039(3) 0.011(3) 0.001(3) -0.015(3)
C8 0.043(3) 0.114(7) 0.048(3) -0.006(4) 0.010(3) -0.003(4)
N2A 0.020(5) 0.035(4) 0.013(3) 0.005(3) -0.004(3) 0.003(3)
C4A 0.070(11) 0.070(10) 0.074(3) -0.017(7) 0.020(6) 0.025(6)
C6A 0.048(3) 0.112(6) 0.031(3) 0.012(3) 0.016(2) 0.025(4)
C7A 0.039(3) 0.055(3) 0.034(2) -0.006(2) -0.005(2) 0.009(2)
C8A 0.062(4) 0.079(5) 0.073(5) -0.007(4) 0.027(4) -0.034(4)

loop_
_atom_type_symbol
_atom_type_description
_atom_type_scat_dispersion_real
_atom_type_scat_dispersion_imag
_atom_type_scat_source
C C 0.0033 0.0016 'International Tables Vol C Tables 4.2.6.8 and 6.1.1.4'
H H 0.0000 0.0000 'International Tables Vol C Tables 4.2.6.8 and 6.1.1.4'
N N 0.0061 0.0033 'International Tables Vol C Tables 4.2.6.8 and 6.1.1.4'
O O 0.0106 0.0060 'International Tables Vol C Tables 4.2.6.8 and 6.1.1.4'
Na Na 0.0362 0.0249 'International Tables Vol C Tables 4.2.6.8 and 6.1.1.4'
Si Si 0.0817 0.0704 'International Tables Vol C Tables 4.2.6.8 and 6.1.1.4'

loop_
_geom_angle_atom_site_label_1
_geom_angle_atom_site_label_2
_geom_angle_atom_site_label_3
_geom_angle
_geom_angle_site_symmetry_1
_geom_angle_site_symmetry_3
N1 Si1 C2 115.32(10) . .
N1 Si1 C3 114.50(10) . .
C2 Si1 C3 105.09(14) . .
N1 Si1 C1 110.61(11) . .
C2 Si1 C1 104.51(12) . .
C3 Si1 C1 105.91(13) . .
N1 Si1 Na1 38.83(8) . .
C2 Si1 Na1 123.17(9) . .
C3 Si1 Na1 130.97(10) . .
C1 Si1 Na1 71.99(8) . .
N1 Na1 O1 133.47(5) . 2_656
N1 Na1 O1 133.47(5) . .
O1 Na1 O1 93.07(11) 2_656 .
N1 Na1 N2 99.5(4) . 2_656
O1 Na1 N2 66.7(4) 2_656 2_656
O1 Na1 N2 99.7(4) . 2_656
N1 Na1 N2 99.5(4) . .
O1 Na1 N2 99.7(4) 2_656 .
O1 Na1 N2 66.7(4) . .
N2 Na1 N2 161.1(7) 2_656 .
N1 Na1 N2A 94.5(3) . 2_656
O1 Na1 N2A 71.1(3) 2_656 2_656
O1 Na1 N2A 102.5(4) . 2_656
N2 Na1 N2A 5.1(6) 2_656 2_656
N2 Na1 N2A 166.01(18) . 2_656
N1 Na1 N2A 94.5(3) . .
O1 Na1 N2A 102.5(4) 2_656 .
O1 Na1 N2A 71.1(3) . .
N2 Na1 N2A 166.01(18) 2_656 .
N2 Na1 N2A 5.1(6) . .
N2A Na1 N2A 171.1(6) 2_656 .
N1 Na1 Si1 26.491(15) . .
O1 Na1 Si1 154.61(6) 2_656 .
O1 Na1 Si1 109.15(5) . .
N2 Na1 Si1 96.7(3) 2_656 .
N2 Na1 Si1 100.3(4) . .
N2A Na1 Si1 91.6(3) 2_656 .
N2A Na1 Si1 96.4(3) . .
N1 Na1 Si1 26.491(14) . 2_656
O1 Na1 Si1 109.15(5) 2_656 2_656
O1 Na1 Si1 154.61(5) . 2_656
N2 Na1 Si1 100.3(4) 2_656 2_656
N2 Na1 Si1 96.7(3) . 2_656
N2A Na1 Si1 96.4(3) 2_656 2_656
N2A Na1 Si1 91.6(3) . 2_656
Si1 Na1 Si1 52.98(3) . 2_656
C4A O1 C5 112.4(14) . .
C4A O1 C4 21.2(15) . .
C5 O1 C4 114.8(12) . .
C4A O1 Na1 128.8(14) . .
C5 O1 Na1 118.62(18) . .
C4 O1 Na1 123.6(11) . .
Si1 N1 Si1 130.63(15) . 2_656
Si1 N1 Na1 114.68(8) . .
Si1 N1 Na1 114.68(8) 2_656 .
Si1 C1 H1A 109.5 . .
Si1 C1 H1B 109.5 . .
H1A C1 H1B 109.5 . .
Si1 C1 H1C 109.5 . .
H1A C1 H1C 109.5 . .
H1B C1 H1C 109.5 . .
Si1 C2 H2A 109.5 . .
Si1 C2 H2B 109.5 . .
H2A C2 H2B 109.5 . .
Si1 C2 H2C 109.5 . .
H2A C2 H2C 109.5 . .
H2B C2 H2C 109.5 . .
Si1 C3 H3A 109.5 . .
Si1 C3 H3B 109.5 . .
H3A C3 H3B 109.5 . .
Si1 C3 H3C 109.5 . .
H3A C3 H3C 109.5 . .
H3B C3 H3C 109.5 . .
O1 C5 C6 111.0(3) . .
O1 C5 C6A 109.2(3) . .
C6 C5 C6A 52.8(4) . .
O1 C5 H5A 109.4 . .
C6 C5 H5A 109.4 . .
C6A C5 H5A 141.3 . .
O1 C5 H5B 109.4 . .
C6 C5 H5B 109.4 . .
C6A C5 H5B 60.4 . .
H5A C5 H5B 108.0 . .
O1 C5 H5C 109.8 . .
C6 C5 H5C 59.6 . .
C6A C5 H5C 109.8 . .
H5A C5 H5C 53.3 . .
H5B C5 H5C 140.4 . .
O1 C5 H5D 109.8 . .
C6 C5 H5D 139.1 . .
C6A C5 H5D 109.8 . .
H5A C5 H5D 58.1 . .
H5B C5 H5D 52.6 . .
H5C C5 H5D 108.3 . .
C8 N2 C6 106.2(12) . .
C8 N2 C7 103.0(8) . .
C6 N2 C7 105.9(11) . .
C8 N2 Na1 124.6(10) . .
C6 N2 Na1 111.4(6) . .
C7 N2 Na1 104.1(9) . .
O1 C4 H4A 109.5 . .
O1 C4 H4B 109.5 . .
H4A C4 H4B 109.5 . .
O1 C4 H4C 109.5 . .
H4A C4 H4C 109.5 . .
H4B C4 H4C 109.5 . .
C5 C6 N2 109.1(8) . .
C5 C6 H6A 109.9 . .
N2 C6 H6A 109.9 . .
C5 C6 H6B 109.9 . .
N2 C6 H6B 109.9 . .
H6A C6 H6B 108.3 . .
N2 C7 H7A 109.5 . .
N2 C7 H7B 109.5 . .
H7A C7 H7B 109.5 . .
N2 C7 H7C 109.5 . .
H7A C7 H7C 109.5 . .
H7B C7 H7C 109.5 . .
N2 C8 H8A 109.5 . .
N2 C8 H8B 109.5 . .
H8A C8 H8B 109.5 . .
N2 C8 H8C 109.5 . .
H8A C8 H8C 109.5 . .
H8B C8 H8C 109.5 . .
C7A N2A C6A 113.7(11) . .
C7A N2A C8A 109.0(10) . .
C6A N2A C8A 111.6(11) . .
C7A N2A Na1 107.7(7) . .
C6A N2A Na1 94.5(7) . .
C8A N2A Na1 119.8(8) . .
O1 C4A H4AA 109.5 . .
O1 C4A H4AB 109.5 . .
H4AA C4A H4AB 109.5 . .
O1 C4A H4AC 109.5 . .
H4AA C4A H4AC 109.5 . .
H4AB C4A H4AC 109.5 . .
N2A C6A C5 115.8(7) . .
N2A C6A H6AA 108.3 . .
C5 C6A H6AA 108.3 . .
N2A C6A H6AB 108.3 . .
C5 C6A H6AB 108.3 . .
H6AA C6A H6AB 107.4 . .
N2A C7A H7AA 109.5 . .
N2A C7A H7AB 109.5 . .
H7AA C7A H7AB 109.5 . .
N2A C7A H7AC 109.5 . .
H7AA C7A H7AC 109.5 . .
H7AB C7A H7AC 109.5 . .
N2A C8A H8AA 109.5 . .
N2A C8A H8AB 109.5 . .
H8AA C8A H8AB 109.5 . .
N2A C8A H8AC 109.5 . .
H8AA C8A H8AC 109.5 . .
H8AB C8A H8AC 109.5 . .

loop_
_geom_bond_atom_site_label_1
_geom_bond_atom_site_label_2
_geom_bond_distance
_geom_bond_site_symmetry_2
Si1 N1 1.6662(12) .
Si1 C2 1.883(3) .
Si1 C3 1.891(3) .
Si1 C1 1.891(2) .
Si1 Na1 3.3940(13) .
Na1 N1 2.342(3) .
Na1 O1 2.4198(19) 2_656
Na1 O1 2.4198(19) .
Na1 N2 2.526(14) 2_656
Na1 N2 2.526(14) .
Na1 N2A 2.777(12) 2_656
Na1 N2A 2.778(12) .
Na1 Si1 3.3940(13) 2_656
O1 C4A 1.31(3) .
O1 C5 1.410(3) .
O1 C4 1.46(3) .
N1 Si1 1.6662(12) 2_656
C1 H1A 0.9800 .
C1 H1B 0.9800 .
C1 H1C 0.9800 .
C2 H2A 0.9800 .
C2 H2B 0.9800 .
C2 H2C 0.9800 .
C3 H3A 0.9800 .
C3 H3B 0.9800 .
C3 H3C 0.9800 .
C5 C6 1.430(6) .
C5 C6A 1.654(8) .
C5 H5A 0.9900 .
C5 H5B 0.9900 .
C5 H5C 0.9900 .
C5 H5D 0.9900 .
N2 C8 1.476(17) .
N2 C6 1.488(17) .
N2 C7 1.530(17) .
C4 H4A 0.9800 .
C4 H4B 0.9800 .
C4 H4C 0.9800 .
C6 H6A 0.9900 .
C6 H6B 0.9900 .
C7 H7A 0.9800 .
C7 H7B 0.9800 .
C7 H7C 0.9800 .
C8 H8A 0.9800 .
C8 H8B 0.9800 .
C8 H8C 0.9800 .
N2A C7A 1.411(14) .
N2A C6A 1.418(17) .
N2A C8A 1.473(19) .
C4A H4AA 0.9800 .
C4A H4AB 0.9800 .
C4A H4AC 0.9800 .
C6A H6AA 0.9900 .
C6A H6AB 0.9900 .
C7A H7AA 0.9800 .
C7A H7AB 0.9800 .
C7A H7AC 0.9800 .
C8A H8AA 0.9800 .
C8A H8AB 0.9800 .
C8A H8AC 0.9800 .
